data_7010634
loop_
_publ_author_name
'Hernandez-Molina, Rita'
'Elsegood, Mark R. J.'
'Clegg, William'
'Sykes, A. G.'

_publ_section_title
;
 Formation of Group 14 and 15 heteroatom derivatives of trinuclear
 [M3Se4(H2O)9]4+ (M&#x2005;=&#x2005;Mo, W) and the decreased reactivity
 of [W3S4(H2O)9]4+
;
_journal_issue 14
_journal_name_full 'Journal of the Chemical Society, Dalton Transactions'
_journal_page_first 2173
_journal_paper_doi 10.1039/b101399h
_journal_year 2001
_chemical_formula_sum 'C28 H69 O32.5 S4 Se4 W3'
_chemical_formula_weight 1921.46
_chemical_name_systematic
;
?
;
_space_group_IT_number 2
_symmetry_cell_setting triclinic
_symmetry_space_group_name_Hall '-P 1'
_symmetry_space_group_name_H-M 'P -1'
_atom_sites_solution_hydrogens geom
_atom_sites_solution_primary direct
_atom_sites_solution_secondary difmap
_audit_creation_method SHELXL-97
_cell_angle_alpha 101.655(2)
_cell_angle_beta 96.056(2)
_cell_angle_gamma 109.195(2)
_cell_formula_units_Z 2
_cell_length_a 11.9215(7)
_cell_length_b 15.4869(7)
_cell_length_c 16.9541(8)
_cell_measurement_reflns_used 16832
_cell_measurement_temperature 160(2)
_cell_measurement_theta_max 28.68
_cell_measurement_theta_min 2.25
_cell_volume 2844.8(3)
_computing_cell_refinement 'Bruker SAINT'
_computing_data_collection 'Bruker SMART'
_computing_data_reduction 'Bruker SAINT'
_computing_molecular_graphics 'Bruker SHELXTL'
_computing_publication_material 'SHELXTL and local programs'
_computing_structure_refinement 'Bruker SHELXTL'
_computing_structure_solution 'Bruker SHELXTL'
_diffrn_ambient_temperature 160(2)
_diffrn_measured_fraction_theta_full 0.985
_diffrn_measured_fraction_theta_max 0.894
_diffrn_measurement_device_type 'Bruker SMART CCD diffractometer'
_diffrn_measurement_method '\w rotation with narrow frames'
_diffrn_radiation_monochromator graphite
_diffrn_radiation_source 'fine-focus sealed tube'
_diffrn_radiation_type MoK\a
_diffrn_radiation_wavelength 0.71073
_diffrn_reflns_av_R_equivalents 0.0350
_diffrn_reflns_av_sigmaI/netI 0.0761
_diffrn_reflns_limit_h_max 15
_diffrn_reflns_limit_h_min -15
_diffrn_reflns_limit_k_max 20
_diffrn_reflns_limit_k_min -20
_diffrn_reflns_limit_l_max 22
_diffrn_reflns_limit_l_min -22
_diffrn_reflns_number 25158
_diffrn_reflns_theta_full 26.00
_diffrn_reflns_theta_max 28.71
_diffrn_reflns_theta_min 1.44
_diffrn_standards_decay_% 0
_diffrn_standards_number 0
_exptl_absorpt_coefficient_mu 8.844
_exptl_absorpt_correction_T_max 0.503
_exptl_absorpt_correction_T_min 0.191
_exptl_absorpt_correction_type empirical
_exptl_crystal_colour green
_exptl_crystal_density_diffrn 2.243
_exptl_crystal_density_method 'not measured'
_exptl_crystal_description plate
_exptl_crystal_F_000 1838
_exptl_crystal_size_max 0.28
_exptl_crystal_size_mid 0.18
_exptl_crystal_size_min 0.09
_refine_diff_density_max 5.288
_refine_diff_density_min -2.441
_refine_diff_density_rms 0.208
_refine_ls_extinction_coef 0.00059(6)
_refine_ls_extinction_expression Fc^*^=kFc[1+0.001xFc^2^\l^3^/sin(2\q)]^-1/4^
_refine_ls_extinction_method SHELXL
_refine_ls_goodness_of_fit_ref 0.963
_refine_ls_hydrogen_treatment mixed
_refine_ls_matrix_type full
_refine_ls_number_parameters 895
_refine_ls_number_reflns 13149
_refine_ls_number_restraints 1596
_refine_ls_restrained_S_all 0.939
_refine_ls_R_factor_all 0.0741
_refine_ls_R_factor_gt 0.0454
_refine_ls_shift/su_max 0.001
_refine_ls_shift/su_mean 0.000
_refine_ls_structure_factor_coef Fsqd
_refine_ls_weighting_details 'calc w=1/[\s^2^(Fo^2^)+(0.0586P)^2^+0.0000P] where P=(Fo^2^+2Fc^2^)/3'
_refine_ls_weighting_scheme calc
_refine_ls_wR_factor_gt 0.1041
_refine_ls_wR_factor_ref 0.1108
_reflns_number_gt 9071
_reflns_number_total 13149
_reflns_threshold_expression >2sigma(I)
_cod_data_source_file b101399h.txt
_cod_data_source_block ags37
_cod_original_cell_volume 2844.8(2)
_cod_original_sg_symbol_H-M P-1
_cod_original_formula_sum 'C28 H69 O32.50 S4 Se4 W3'
_cod_database_code 7010634

loop_
_symmetry_equiv_pos_as_xyz
'x, y, z'
'-x, -y, -z'

loop_
_atom_site_label
_atom_site_type_symbol
_atom_site_fract_x
_atom_site_fract_y
_atom_site_fract_z
_atom_site_U_iso_or_equiv
_atom_site_adp_type
_atom_site_occupancy
_atom_site_symmetry_multiplicity
_atom_site_calc_flag
_atom_site_refinement_flags
_atom_site_disorder_assembly
_atom_site_disorder_group
W1 W 0.12176(3) 0.21473(2) 0.61443(2) 0.02407(9) Uani 1 1 d . . .
W2 W -0.07563(3) 0.18276(2) 0.495958(19) 0.02427(9) Uani 1 1 d . . .
W3 W 0.15385(3) 0.24577(2) 0.46165(2) 0.03612(11) Uani 1 1 d . . .
Se1 Se 0.07681(8) 0.34037(5) 0.56356(6) 0.0368(2) Uani 1 1 d . . .
Se2 Se -0.05353(7) 0.07051(5) 0.57191(5) 0.02438(17) Uani 1 1 d . . .
Se3 Se -0.01434(8) 0.11311(6) 0.37596(5) 0.0347(2) Uani 1 1 d . . .
Se4 Se 0.24578(7) 0.15666(5) 0.53081(5) 0.03084(19) Uani 1 1 d . . .
O1 O 0.1876(5) 0.1514(4) 0.7056(3) 0.0285(12) Uani 1 1 d . . .
O2 O 0.0525(5) 0.2620(4) 0.7221(4) 0.0464(17) Uani 1 1 d . . .
O3 O 0.2803(5) 0.3312(4) 0.6854(4) 0.0418(15) Uani 1 1 d . . .
O4 O -0.1573(5) 0.2605(4) 0.4317(3) 0.0374(14) Uani 1 1 d . . .
O5 O -0.1919(5) 0.2213(4) 0.5784(3) 0.0373(14) Uani 1 1 d . . .
O6 O -0.2560(5) 0.0797(4) 0.4384(4) 0.0364(14) Uani 1 1 d . . .
O7 O 0.3220(6) 0.3648(5) 0.4968(5) 0.075(3) Uani 1 1 d . . .
O8 O 0.2518(6) 0.2074(5) 0.3580(4) 0.059(2) Uani 1 1 d . . .
O9 O 0.1299(7) 0.3350(5) 0.3839(5) 0.067(2) Uani 1 1 d . . .
S1 S 0.43492(19) 0.05599(15) 0.76085(14) 0.0368(5) Uani 1 1 d D A .
O10 O 0.4730(6) -0.0247(5) 0.7468(4) 0.0569(19) Uani 1 1 d D . .
O11 O 0.5219(5) 0.1392(4) 0.7462(4) 0.0475(16) Uani 1 1 d D . .
O12 O 0.3135(5) 0.0340(4) 0.7147(4) 0.0391(14) Uani 1 1 d D . .
C1 C 0.4266(7) 0.0838(5) 0.8661(4) 0.0372(18) Uani 1 1 d DU . .
C2 C 0.3157(11) 0.0570(11) 0.8920(8) 0.050(4) Uani 0.547(14) 1 d PDU A 1
H2 H 0.2426 0.0227 0.8536 0.060 Uiso 0.547(14) 1 calc PR A 1
C3 C 0.3152(13) 0.0820(12) 0.9756(8) 0.064(5) Uani 0.547(14) 1 d PDU A 1
H3 H 0.2402 0.0648 0.9939 0.077 Uiso 0.547(14) 1 calc PR A 1
C4 C 0.4209(10) 0.1313(8) 1.0329(6) 0.067(3) Uani 1 1 d DU . .
C5 C 0.5243(14) 0.1548(15) 1.0045(8) 0.067(5) Uani 0.547(14) 1 d PDU A 1
H5 H 0.5984 0.1850 1.0427 0.080 Uiso 0.547(14) 1 calc PR A 1
C6 C 0.5273(13) 0.1371(15) 0.9221(8) 0.062(5) Uani 0.547(14) 1 d PDU A 1
H6 H 0.6014 0.1627 0.9044 0.074 Uiso 0.547(14) 1 calc PR A 1
C7 C 0.4231(15) 0.1600(10) 1.1228(6) 0.118(6) Uani 1 1 d DU A .
H7A H 0.5066 0.1951 1.1515 0.177 Uiso 1 1 calc R . .
H7B H 0.3891 0.1036 1.1428 0.177 Uiso 1 1 calc R . .
H7C H 0.3749 0.2002 1.1329 0.177 Uiso 1 1 calc R . .
C2X C 0.3533(15) 0.1275(12) 0.8952(9) 0.051(5) Uani 0.453(14) 1 d PDU A 2
H2X H 0.2990 0.1397 0.8576 0.061 Uiso 0.453(14) 1 calc PR A 2
C3X C 0.3549(16) 0.1548(14) 0.9776(8) 0.056(5) Uani 0.453(14) 1 d PDU A 2
H3X H 0.3081 0.1913 0.9960 0.067 Uiso 0.453(14) 1 calc PR A 2
C5X C 0.5115(16) 0.1024(16) 1.0055(9) 0.053(5) Uani 0.453(14) 1 d PDU A 2
H5X H 0.5740 0.1017 1.0448 0.064 Uiso 0.453(14) 1 calc PR A 2
C6X C 0.5141(16) 0.0744(16) 0.9225(9) 0.052(5) Uani 0.453(14) 1 d PDU A 2
H6X H 0.5730 0.0499 0.9047 0.062 Uiso 0.453(14) 1 calc PR A 2
S2 S -0.0516(9) 0.0904(9) 0.8260(6) 0.050(2) Uani 0.518(13) 1 d PD B 1
O13 O -0.1363(18) -0.0074(13) 0.7907(13) 0.096(8) Uani 0.518(13) 1 d PD B 1
O14 O 0.0718(13) 0.0986(17) 0.8194(11) 0.058(6) Uani 0.518(13) 1 d PD B 1
O15 O -0.0895(13) 0.1570(13) 0.7898(9) 0.044(4) Uani 0.518(13) 1 d PD B 1
C8 C -0.0566(17) 0.1165(16) 0.9306(8) 0.067(6) Uani 0.518(13) 1 d PDU B 1
C9 C 0.0190(18) 0.0982(16) 0.9864(12) 0.073(6) Uani 0.518(13) 1 d PDU B 1
H9 H 0.0716 0.0667 0.9687 0.088 Uiso 0.518(13) 1 calc PR B 1
C10 C 0.017(2) 0.1264(17) 1.0684(11) 0.074(6) Uani 0.518(13) 1 d PDU B 1
H10 H 0.0724 0.1168 1.1074 0.089 Uiso 0.518(13) 1 calc PR B 1
C11 C -0.061(2) 0.1678(19) 1.0954(10) 0.072(6) Uani 0.518(13) 1 d PDU B 1
C12 C -0.1290(18) 0.1909(18) 1.0390(9) 0.073(6) Uani 0.518(13) 1 d PDU B 1
H12 H -0.1757 0.2275 1.0574 0.087 Uiso 0.518(13) 1 calc PR B 1
C13 C -0.1320(17) 0.1628(18) 0.9564(9) 0.069(5) Uani 0.518(13) 1 d PDU B 1
H13 H -0.1849 0.1751 0.9179 0.083 Uiso 0.518(13) 1 calc PR B 1
C14 C -0.055(3) 0.2024(19) 1.1856(10) 0.084(9) Uani 0.518(13) 1 d PDU B 1
H14A H -0.1242 0.2219 1.1944 0.127 Uiso 0.518(13) 1 calc PR B 1
H14B H 0.0201 0.2565 1.2089 0.127 Uiso 0.518(13) 1 calc PR B 1
H14C H -0.0576 0.1516 1.2125 0.127 Uiso 0.518(13) 1 calc PR B 1
S2X S -0.0700(9) 0.0511(6) 0.8114(6) 0.0329(19) Uani 0.482(13) 1 d PD B 2
O13X O -0.1565(18) -0.0441(11) 0.7792(13) 0.049(5) Uiso 0.482(13) 1 d PD B 2
O14X O 0.0537(13) 0.0620(14) 0.8067(14) 0.043(6) Uiso 0.482(13) 1 d PD B 2
O15X O -0.1064(16) 0.1196(10) 0.7765(10) 0.036(5) Uiso 0.482(13) 1 d PD B 2
C8X C -0.0733(17) 0.0870(16) 0.9174(9) 0.059(6) Uani 0.482(13) 1 d PDU B 2
C9X C 0.0282(18) 0.1373(16) 0.9780(12) 0.074(7) Uani 0.482(13) 1 d PDU B 2
H9X H 0.1058 0.1562 0.9633 0.088 Uiso 0.482(13) 1 calc PR B 2
C10X C 0.0186(19) 0.1604(18) 1.0591(12) 0.081(7) Uani 0.482(13) 1 d PDU B 2
H10X H 0.0898 0.1947 1.0992 0.097 Uiso 0.482(13) 1 calc PR B 2
C11X C -0.0907(19) 0.135(2) 1.0832(11) 0.078(7) Uani 0.482(13) 1 d PDU B 2
C12X C -0.1912(17) 0.0881(19) 1.0235(10) 0.077(7) Uani 0.482(13) 1 d PDU B 2
H12X H -0.2683 0.0694 1.0389 0.093 Uiso 0.482(13) 1 calc PR B 2
C13X C -0.1846(16) 0.0667(19) 0.9418(10) 0.067(6) Uani 0.482(13) 1 d PDU B 2
H13X H -0.2568 0.0378 0.9018 0.081 Uiso 0.482(13) 1 calc PR B 2
C14X C -0.103(3) 0.154(2) 1.1715(12) 0.115(13) Uani 0.482(13) 1 d PDU B 2
H14D H -0.0226 0.1872 1.2060 0.173 Uiso 0.482(13) 1 calc PR B 2
H14E H -0.1416 0.0941 1.1853 0.173 Uiso 0.482(13) 1 calc PR B 2
H14F H -0.1524 0.1934 1.1808 0.173 Uiso 0.482(13) 1 calc PR B 2
S3 S 0.1672(3) 0.5220(2) 0.7852(2) 0.0740(10) Uani 1 1 d . C .
O16 O 0.1552(9) 0.5902(6) 0.7435(6) 0.095(3) Uani 1 1 d . . .
O17 O 0.0568(6) 0.4362(5) 0.7640(5) 0.078(3) Uani 1 1 d . . .
O18 O 0.2733(6) 0.4979(5) 0.7751(5) 0.070(2) Uani 1 1 d . . .
C15 C 0.1807(8) 0.5722(7) 0.8892(6) 0.073(3) Uani 1 1 d DU . .
C16 C 0.2637(13) 0.5646(12) 0.9458(9) 0.063(5) Uani 0.523(13) 1 d PDU C 1
H16 H 0.3172 0.5339 0.9285 0.075 Uiso 0.523(13) 1 calc PR C 1
C17 C 0.2715(14) 0.6006(12) 1.0273(9) 0.063(5) Uani 0.523(13) 1 d PDU C 1
H17 H 0.3327 0.5965 1.0654 0.076 Uiso 0.523(13) 1 calc PR C 1
C18 C 0.1946(8) 0.6423(8) 1.0559(6) 0.092(4) Uani 1 1 d DU . .
C19 C 0.1258(18) 0.6660(15) 0.9982(9) 0.103(7) Uani 0.523(13) 1 d PDU C 1
H19 H 0.0844 0.7072 1.0162 0.124 Uiso 0.523(13) 1 calc PR C 1
C20 C 0.1168(19) 0.6305(16) 0.9147(10) 0.097(7) Uani 0.523(13) 1 d PDU C 1
H20 H 0.0680 0.6457 0.8757 0.116 Uiso 0.523(13) 1 calc PR C 1
C21 C 0.2040(11) 0.6772(10) 1.1466(7) 0.114(5) Uani 1 1 d DU C .
H21A H 0.2894 0.7064 1.1731 0.170 Uiso 1 1 calc R . .
H21B H 0.1639 0.6240 1.1692 0.170 Uiso 1 1 calc R . .
H21C H 0.1649 0.7240 1.1568 0.170 Uiso 1 1 calc R . .
C16X C 0.2881(13) 0.6219(12) 0.9411(9) 0.062(6) Uani 0.477(13) 1 d PDU C 2
H16X H 0.3604 0.6350 0.9193 0.075 Uiso 0.477(13) 1 calc PR C 2
C17X C 0.2957(13) 0.6537(14) 1.0239(10) 0.066(6) Uani 0.477(13) 1 d PDU C 2
H17X H 0.3727 0.6840 1.0588 0.080 Uiso 0.477(13) 1 calc PR C 2
C19X C 0.0860(13) 0.5797(16) 1.0090(10) 0.094(8) Uani 0.477(13) 1 d PDU C 2
H19X H 0.0171 0.5601 1.0337 0.112 Uiso 0.477(13) 1 calc PR C 2
C20X C 0.0775(13) 0.5454(14) 0.9254(10) 0.078(7) Uani 0.477(13) 1 d PDU C 2
H20X H 0.0020 0.5038 0.8925 0.093 Uiso 0.477(13) 1 calc PR C 2
S4 S 0.6888(5) 0.5533(3) 0.7493(3) 0.1133(16) Uani 1 1 d DU . .
O19 O 0.8234(18) 0.584(2) 0.759(2) 0.181(12) Uani 0.467(19) 1 d PDU D 1
O20 O 0.645(3) 0.6128(13) 0.7044(11) 0.132(8) Uani 0.467(19) 1 d PDU D 1
O21 O 0.641(3) 0.4546(10) 0.7149(17) 0.094(8) Uani 0.467(19) 1 d PDU D 1
O19X O 0.792(2) 0.6187(16) 0.7337(17) 0.152(9) Uani 0.533(19) 1 d PDU D 2
O20X O 0.5604(19) 0.5304(15) 0.7098(9) 0.124(7) Uani 0.533(19) 1 d PDU D 2
O21X O 0.6831(17) 0.4555(8) 0.7353(16) 0.094(8) Uani 0.533(19) 1 d PDU D 2
C22 C 0.6840(8) 0.5841(6) 0.8523(6) 0.059(2) Uani 1 1 d DU D .
C23 C 0.7897(13) 0.6307(16) 0.9086(10) 0.089(7) Uani 0.54(2) 1 d PDU D 1
H23 H 0.8649 0.6453 0.8905 0.107 Uiso 0.54(2) 1 calc PR D 1
C24 C 0.7877(14) 0.6564(17) 0.9906(10) 0.102(7) Uani 0.54(2) 1 d PDU D 1
H24 H 0.8619 0.6887 1.0283 0.123 Uiso 0.54(2) 1 calc PR D 1
C25 C 0.6819(10) 0.6366(8) 1.0190(6) 0.082(3) Uani 1 1 d DU . .
C26 C 0.5775(13) 0.5874(17) 0.9633(8) 0.063(5) Uani 0.54(2) 1 d PDU D 1
H26 H 0.5028 0.5715 0.9821 0.076 Uiso 0.54(2) 1 calc PR D 1
C27 C 0.5768(12) 0.5600(15) 0.8811(8) 0.044(4) Uani 0.54(2) 1 d PDU D 1
H27 H 0.5026 0.5245 0.8440 0.053 Uiso 0.54(2) 1 calc PR D 1
C28 C 0.6849(15) 0.6703(10) 1.1088(7) 0.138(6) Uani 1 1 d DU D .
H28A H 0.7375 0.6470 1.1400 0.208 Uiso 1 1 calc R . .
H28B H 0.6029 0.6463 1.1203 0.208 Uiso 1 1 calc R . .
H28C H 0.7161 0.7395 1.1248 0.208 Uiso 1 1 calc R . .
C23X C 0.7751(17) 0.5843(18) 0.9102(10) 0.091(7) Uani 0.46(2) 1 d PDU D 2
H23X H 0.8386 0.5651 0.8933 0.109 Uiso 0.46(2) 1 calc PR D 2
C24X C 0.7735(18) 0.6124(18) 0.9921(11) 0.086(6) Uani 0.46(2) 1 d PDU D 2
H24X H 0.8385 0.6150 1.0312 0.103 Uiso 0.46(2) 1 calc PR D 2
C26X C 0.5981(18) 0.6431(19) 0.9614(9) 0.053(5) Uani 0.46(2) 1 d PDU D 2
H26X H 0.5416 0.6706 0.9789 0.064 Uiso 0.46(2) 1 calc PR D 2
C27X C 0.5931(19) 0.611(2) 0.8792(10) 0.053(5) Uani 0.46(2) 1 d PDU D 2
H27X H 0.5268 0.6078 0.8408 0.063 Uiso 0.46(2) 1 calc PR D 2
O1W O -0.3991(5) -0.0138(4) 0.5285(4) 0.0483(17) Uani 1 1 d . . .
O2W O -0.2924(5) 0.1152(5) 0.6739(4) 0.0533(18) Uani 1 1 d . . .
O3W O -0.1533(6) 0.3953(5) 0.6578(5) 0.067(2) Uani 1 1 d . . .
O4W O -0.3582(10) 0.2074(6) 0.3304(6) 0.138(5) Uani 1 1 d . . .
O5W O 0.5312(6) 0.3599(6) 0.5563(5) 0.069(2) Uani 1 1 d . . .
O6W O 0.4809(7) 0.3050(6) 0.7373(7) 0.097(3) Uani 1 1 d . . .
O7W O 0.4195(12) 0.6307(8) 0.6905(8) 0.163(6) Uani 1 1 d . . .
O8W O 0.092(2) 0.4996(18) 0.4474(15) 0.126(7) Uani 0.50 1 d PU E 1
O8WX O -0.1253(19) 0.4345(9) 0.4784(14) 0.125(9) Uani 0.50 1 d P F 2
O8WY O -0.0219(10) 0.4163(8) 0.3859(9) 0.047(3) Uani 0.50 1 d PU G 3
O9W O 0.312(2) 0.0972(13) 0.3267(12) 0.118(8) Uani 0.50 1 d P H 1
O9WX O 0.4639(15) 0.1913(14) 0.396(2) 0.225(19) Uani 0.50 1 d P I 2
O10W O 0.5532(9) 0.2001(7) 0.4973(7) 0.111(4) Uani 1 1 d . . .
O11W O 0.3267(8) 0.5383(5) 0.5309(6) 0.096(3) Uani 1 1 d . . .

loop_
_atom_site_aniso_label
_atom_site_aniso_U_11
_atom_site_aniso_U_22
_atom_site_aniso_U_33
_atom_site_aniso_U_23
_atom_site_aniso_U_13
_atom_site_aniso_U_12
W1 0.02359(17) 0.01689(15) 0.03069(19) 0.00066(12) 0.00346(13) 0.00958(13)
W2 0.02897(18) 0.01792(16) 0.02611(18) 0.00219(12) 0.00273(13) 0.01141(13)
W3 0.0373(2) 0.02938(19) 0.0532(2) 0.02429(17) 0.01804(17) 0.01565(16)
Se1 0.0351(5) 0.0155(4) 0.0546(6) 0.0004(4) -0.0066(4) 0.0121(3)
Se2 0.0258(4) 0.0205(4) 0.0262(4) 0.0061(3) 0.0048(3) 0.0075(3)
Se3 0.0569(6) 0.0312(4) 0.0262(4) 0.0098(4) 0.0117(4) 0.0262(4)
Se4 0.0313(4) 0.0269(4) 0.0431(5) 0.0131(4) 0.0164(4) 0.0164(4)
O1 0.028(3) 0.029(3) 0.029(3) 0.005(2) 0.002(2) 0.013(2)
O2 0.044(4) 0.054(4) 0.039(4) -0.015(3) -0.002(3) 0.034(3)
O3 0.040(3) 0.019(3) 0.056(4) -0.004(3) -0.009(3) 0.010(3)
O4 0.049(4) 0.025(3) 0.034(3) 0.004(3) -0.007(3) 0.015(3)
O5 0.033(3) 0.041(3) 0.039(4) 0.002(3) 0.002(3) 0.020(3)
O6 0.026(3) 0.031(3) 0.044(4) 0.005(3) -0.012(3) 0.007(2)
O7 0.043(4) 0.051(4) 0.126(7) 0.051(5) 0.002(4) -0.005(3)
O8 0.061(5) 0.088(5) 0.055(5) 0.050(4) 0.036(4) 0.035(4)
O9 0.086(5) 0.038(4) 0.074(5) 0.035(4) -0.001(4) 0.013(4)
S1 0.0341(12) 0.0343(12) 0.0411(13) 0.0051(10) -0.0027(10) 0.0169(10)
O10 0.062(5) 0.056(4) 0.061(5) 0.005(4) -0.004(4) 0.043(4)
O11 0.042(4) 0.051(4) 0.048(4) 0.013(3) 0.013(3) 0.014(3)
O12 0.029(3) 0.039(3) 0.043(4) 0.004(3) -0.006(3) 0.012(3)
C1 0.041(5) 0.033(5) 0.038(4) 0.014(4) 0.001(3) 0.013(4)
C2 0.044(7) 0.077(12) 0.046(7) 0.024(8) 0.006(6) 0.038(8)
C3 0.074(8) 0.097(13) 0.056(7) 0.037(9) 0.032(6) 0.060(9)
C4 0.108(8) 0.064(7) 0.042(5) 0.019(5) 0.014(5) 0.041(6)
C5 0.083(9) 0.048(11) 0.044(7) 0.009(9) -0.013(7) 0.001(10)
C6 0.050(8) 0.064(12) 0.051(8) 0.008(10) 0.005(6) -0.001(9)
C7 0.222(18) 0.133(13) 0.046(6) 0.029(7) 0.032(8) 0.119(13)
C2X 0.055(11) 0.064(12) 0.051(8) 0.033(10) 0.010(9) 0.032(9)
C3X 0.075(13) 0.056(13) 0.050(8) 0.021(10) 0.022(9) 0.034(10)
C5X 0.054(11) 0.054(13) 0.040(7) 0.025(10) -0.007(7) 0.003(9)
C6X 0.051(11) 0.052(12) 0.045(8) 0.006(10) -0.010(8) 0.018(9)
S2 0.044(4) 0.079(7) 0.037(4) 0.019(5) 0.017(3) 0.028(5)
O13 0.088(17) 0.083(19) 0.11(2) 0.044(17) 0.034(14) 0.009(16)
O14 0.044(9) 0.12(2) 0.042(11) 0.048(13) 0.032(8) 0.042(11)
O15 0.033(8) 0.068(13) 0.036(8) 0.014(9) 0.005(6) 0.022(9)
C8 0.044(11) 0.141(15) 0.041(9) 0.046(10) 0.019(8) 0.049(10)
C9 0.050(10) 0.146(16) 0.045(9) 0.045(11) 0.009(8) 0.051(10)
C10 0.072(12) 0.123(16) 0.043(8) 0.042(10) 0.002(9) 0.046(10)
C11 0.066(13) 0.115(16) 0.036(8) 0.030(10) 0.010(8) 0.029(10)
C12 0.052(11) 0.139(16) 0.046(8) 0.035(10) 0.021(8) 0.049(10)
C13 0.040(10) 0.149(16) 0.043(8) 0.044(11) 0.022(8) 0.049(10)
C14 0.12(2) 0.09(2) 0.037(9) 0.023(12) 0.023(12) 0.013(17)
S2X 0.036(4) 0.038(5) 0.029(4) 0.009(4) 0.012(3) 0.018(4)
C8X 0.045(9) 0.111(14) 0.045(9) 0.032(10) 0.027(7) 0.045(10)
C9X 0.053(9) 0.134(17) 0.049(9) 0.049(12) 0.019(8) 0.037(11)
C10X 0.068(9) 0.137(17) 0.047(9) 0.039(12) 0.011(8) 0.041(12)
C11X 0.082(11) 0.121(16) 0.041(9) 0.031(11) 0.026(7) 0.038(13)
C12X 0.062(10) 0.132(18) 0.048(9) 0.019(12) 0.038(8) 0.043(12)
C13X 0.045(8) 0.132(16) 0.043(8) 0.030(11) 0.029(7) 0.046(10)
C14X 0.14(3) 0.13(3) 0.045(10) 0.027(16) 0.045(13) 0.00(2)
S3 0.0615(19) 0.0562(18) 0.088(2) -0.0315(16) -0.0179(16) 0.0398(16)
O16 0.124(8) 0.054(5) 0.107(7) -0.005(5) 0.006(6) 0.050(5)
O17 0.054(5) 0.070(5) 0.086(6) -0.041(4) -0.019(4) 0.038(4)
O18 0.054(4) 0.060(5) 0.082(6) -0.026(4) -0.001(4) 0.033(4)
C15 0.048(6) 0.059(6) 0.087(7) -0.045(6) -0.012(5) 0.033(5)
C16 0.043(10) 0.048(11) 0.081(9) -0.021(10) 0.005(8) 0.020(9)
C17 0.039(10) 0.050(12) 0.082(8) -0.016(10) 0.007(8) 0.012(8)
C18 0.042(6) 0.087(8) 0.096(7) -0.068(6) -0.011(5) 0.022(6)
C19 0.045(11) 0.105(15) 0.119(10) -0.078(11) -0.017(10) 0.047(11)
C20 0.069(13) 0.092(15) 0.111(9) -0.050(12) -0.014(11) 0.059(11)
C21 0.065(8) 0.118(12) 0.106(8) -0.063(8) 0.004(7) 0.025(8)
C16X 0.036(8) 0.051(12) 0.085(10) -0.021(11) -0.002(7) 0.023(9)
C17X 0.040(8) 0.053(13) 0.081(9) -0.019(11) -0.011(7) 0.012(10)
C19X 0.042(8) 0.078(15) 0.111(11) -0.065(12) 0.002(8) 0.014(10)
C20X 0.035(8) 0.061(13) 0.099(11) -0.060(11) -0.018(8) 0.025(9)
S4 0.174(4) 0.072(2) 0.098(3) -0.008(2) 0.079(3) 0.050(3)
O19 0.166(10) 0.17(3) 0.15(3) 0.000(19) 0.111(15) -0.011(14)
O20 0.30(2) 0.044(11) 0.079(10) 0.032(9) 0.132(14) 0.052(14)
O21 0.16(2) 0.067(7) 0.048(10) 0.004(8) -0.015(14) 0.040(11)
O19X 0.269(17) 0.073(12) 0.084(15) 0.056(11) 0.055(15) -0.007(15)
O20X 0.227(12) 0.116(18) 0.031(8) -0.001(9) 0.037(9) 0.071(14)
O21X 0.064(11) 0.044(6) 0.14(2) -0.028(8) 0.078(12) -0.009(7)
C22 0.054(5) 0.038(5) 0.081(5) 0.000(4) 0.019(4) 0.018(5)
C23 0.034(7) 0.049(14) 0.158(11) -0.006(13) 0.012(8) 0.000(9)
C24 0.070(9) 0.053(15) 0.131(10) -0.024(14) -0.045(8) 0.002(12)
C25 0.106(8) 0.062(7) 0.060(6) -0.010(6) -0.027(5) 0.037(7)
C26 0.071(8) 0.069(13) 0.050(7) -0.007(9) 0.001(6) 0.041(10)
C27 0.037(7) 0.045(11) 0.043(7) 0.004(8) -0.002(6) 0.013(8)
C28 0.238(19) 0.107(12) 0.053(6) -0.011(8) -0.034(8) 0.077(13)
C23X 0.046(12) 0.060(16) 0.138(11) -0.025(14) -0.013(9) 0.022(11)
C24X 0.065(11) 0.038(14) 0.119(9) -0.017(13) -0.053(10) 0.015(11)
C26X 0.061(11) 0.053(13) 0.053(7) 0.014(10) 0.013(8) 0.029(10)
C27X 0.066(11) 0.053(13) 0.051(7) 0.008(11) 0.005(9) 0.042(10)
O1W 0.031(3) 0.042(4) 0.069(5) 0.000(3) 0.008(3) 0.017(3)
O2W 0.037(4) 0.083(5) 0.043(4) 0.013(4) 0.009(3) 0.026(4)
O3W 0.051(4) 0.066(5) 0.084(6) -0.004(4) 0.020(4) 0.031(4)
O4W 0.192(11) 0.052(5) 0.129(9) -0.010(5) -0.106(8) 0.052(6)
O5W 0.047(4) 0.081(5) 0.068(5) 0.009(4) 0.005(4) 0.015(4)
O6W 0.044(5) 0.060(5) 0.182(10) 0.051(6) -0.019(5) 0.010(4)
O7W 0.205(13) 0.101(8) 0.143(11) 0.076(8) -0.030(9) -0.004(9)
O8W 0.153(18) 0.133(17) 0.137(18) 0.048(15) 0.059(15) 0.092(15)
O8WX 0.156(18) 0.016(7) 0.16(2) -0.021(10) -0.088(16) 0.039(10)
O8WY 0.028(6) 0.027(6) 0.079(10) 0.018(6) -0.014(6) 0.004(5)
O9W 0.15(2) 0.071(13) 0.094(15) 0.000(11) -0.025(14) 0.020(13)
O9WX 0.037(11) 0.066(13) 0.50(5) -0.06(2) -0.050(19) 0.032(10)
O10W 0.094(7) 0.084(7) 0.159(10) 0.006(7) 0.032(7) 0.049(6)
O11W 0.092(7) 0.046(5) 0.134(9) 0.030(5) 0.011(6) 0.001(5)

loop_
_atom_type_symbol
_atom_type_description
_atom_type_scat_dispersion_real
_atom_type_scat_dispersion_imag
_atom_type_scat_source
C C 0.0033 0.0016 'International Tables Vol C Tables 4.2.6.8 and 6.1.1.4'
H H 0.0000 0.0000 'International Tables Vol C Tables 4.2.6.8 and 6.1.1.4'
O O 0.0106 0.0060 'International Tables Vol C Tables 4.2.6.8 and 6.1.1.4'
S S 0.1246 0.1234 'International Tables Vol C Tables 4.2.6.8 and 6.1.1.4'
Se Se -0.0929 2.2259 'International Tables Vol C Tables 4.2.6.8 and 6.1.1.4'
W W -0.8490 6.8722 'International Tables Vol C Tables 4.2.6.8 and 6.1.1.4'

loop_
_geom_angle_atom_site_label_1
_geom_angle_atom_site_label_2
_geom_angle_atom_site_label_3
_geom_angle
_geom_angle_site_symmetry_1
_geom_angle_site_symmetry_3
_geom_angle_publ_flag
O3 W1 O2 79.1(2) . . ?
O3 W1 O1 78.0(2) . . ?
O2 W1 O1 76.5(2) . . ?
O3 W1 Se4 90.23(16) . . ?
O2 W1 Se4 160.40(15) . . ?
O1 W1 Se4 85.27(13) . . ?
O3 W1 Se2 163.31(17) . . ?
O2 W1 Se2 90.64(17) . . ?
O1 W1 Se2 86.82(14) . . ?
Se4 W1 Se2 95.54(3) . . ?
O3 W1 Se1 83.01(15) . . ?
O2 W1 Se1 85.83(17) . . ?
O1 W1 Se1 156.14(14) . . ?
Se4 W1 Se1 109.35(3) . . ?
Se2 W1 Se1 109.59(3) . . ?
O3 W1 W2 138.84(15) . . ?
O2 W1 W2 98.55(15) . . ?
O1 W1 W2 141.99(14) . . ?
Se4 W1 W2 100.26(2) . . ?
Se2 W1 W2 55.32(2) . . ?
Se1 W1 W2 55.91(2) . . ?
O3 W1 W3 97.26(17) . . ?
O2 W1 W3 141.99(17) . . ?
O1 W1 W3 140.31(13) . . ?
Se4 W1 W3 55.17(2) . . ?
Se2 W1 W3 98.90(2) . . ?
Se1 W1 W3 56.27(2) . . ?
W2 W1 W3 59.654(12) . . ?
O4 W2 O6 76.4(2) . . ?
O4 W2 O5 77.1(2) . . ?
O6 W2 O5 76.8(2) . . ?
O4 W2 Se3 93.28(16) . . ?
O6 W2 Se3 84.53(16) . . ?
O5 W2 Se3 160.51(15) . . ?
O4 W2 Se2 160.83(16) . . ?
O6 W2 Se2 87.29(14) . . ?
O5 W2 Se2 89.59(15) . . ?
Se3 W2 Se2 95.09(3) . . ?
O4 W2 Se1 83.87(15) . . ?
O6 W2 Se1 156.24(14) . . ?
O5 W2 Se1 86.13(15) . . ?
Se3 W2 Se1 109.95(3) . . ?
Se2 W2 Se1 109.24(3) . . ?
O4 W2 W3 99.83(16) . . ?
O6 W2 W3 139.60(16) . . ?
O5 W2 W3 142.48(15) . . ?
Se3 W2 W3 55.28(2) . . ?
Se2 W2 W3 99.12(2) . . ?
Se1 W2 W3 56.50(2) . . ?
O4 W2 W1 139.75(14) . . ?
O6 W2 W1 142.16(14) . . ?
O5 W2 W1 97.84(14) . . ?
Se3 W2 W1 100.34(2) . . ?
Se2 W2 W1 55.00(2) . . ?
Se1 W2 W1 55.88(2) . . ?
W3 W2 W1 60.258(13) . . ?
O9 W3 O7 76.7(3) . . ?
O9 W3 O8 78.1(3) . . ?
O7 W3 O8 79.5(3) . . ?
O9 W3 Se3 91.08(19) . . ?
O7 W3 Se3 159.8(2) . . ?
O8 W3 Se3 82.40(19) . . ?
O9 W3 Se4 160.0(2) . . ?
O7 W3 Se4 89.89(19) . . ?
O8 W3 Se4 84.91(16) . . ?
Se3 W3 Se4 97.26(3) . . ?
O9 W3 Se1 85.7(2) . . ?
O7 W3 Se1 86.2(2) . . ?
O8 W3 Se1 160.49(17) . . ?
Se3 W3 Se1 109.10(3) . . ?
Se4 W3 Se1 108.41(3) . . ?
O9 W3 W2 99.4(2) . . ?
O7 W3 W2 142.1(2) . . ?
O8 W3 W2 137.37(19) . . ?
Se3 W3 W2 54.99(2) . . ?
Se4 W3 W2 100.33(2) . . ?
Se1 W3 W2 55.91(2) . . ?
O9 W3 W1 141.4(2) . . ?
O7 W3 W1 99.5(2) . . ?
O8 W3 W1 139.70(16) . . ?
Se3 W3 W1 99.99(2) . . ?
Se4 W3 W1 54.81(2) . . ?
Se1 W3 W1 55.66(2) . . ?
W2 W3 W1 60.088(12) . . ?
W1 Se1 W2 68.20(2) . . ?
W1 Se1 W3 68.07(2) . . ?
W2 Se1 W3 67.58(2) . . ?
W1 Se2 W2 69.68(2) . . ?
W2 Se3 W3 69.73(3) . . ?
W1 Se4 W3 70.02(2) . . ?
O10 S1 O11 112.6(4) . . ?
O10 S1 O12 112.1(4) . . ?
O11 S1 O12 111.6(4) . . ?
O10 S1 C1 106.6(4) . . ?
O11 S1 C1 106.7(4) . . ?
O12 S1 C1 106.8(4) . . ?
C2X C1 C6 97.6(12) . . ?
C2X C1 C2 43.7(8) . . ?
C6 C1 C2 118.9(10) . . ?
C2X C1 C6X 118.3(11) . . ?
C6 C1 C6X 39.6(10) . . ?
C2 C1 C6X 109.1(11) . . ?
C2X C1 S1 122.7(8) . . ?
C6 C1 S1 119.9(8) . . ?
C2 C1 S1 121.0(7) . . ?
C6X C1 S1 118.1(8) . . ?
C3 C2 C1 118.2(12) . . ?
C4 C3 C2 122.0(12) . . ?
C5 C4 C3X 98.1(12) . . ?
C5 C4 C5X 33.2(10) . . ?
C3X C4 C5X 115.6(11) . . ?
C5 C4 C3 117.1(11) . . ?
C3X C4 C3 45.7(9) . . ?
C5X C4 C3 108.0(12) . . ?
C5 C4 C7 119.7(11) . . ?
C3X C4 C7 122.4(10) . . ?
C5X C4 C7 119.7(10) . . ?
C3 C4 C7 123.2(11) . . ?
C4 C5 C6 122.3(13) . . ?
C1 C6 C5 120.9(13) . . ?
C1 C2X C3X 121.7(13) . . ?
C4 C3X C2X 121.7(13) . . ?
C4 C5X C6X 122.3(13) . . ?
C5X C6X C1 117.6(13) . . ?
O14 S2 O15 112.5(10) . . ?
O14 S2 O13 111.2(12) . . ?
O15 S2 O13 111.2(12) . . ?
O14 S2 C8 106.9(10) . . ?
O15 S2 C8 108.2(9) . . ?
O13 S2 C8 106.5(11) . . ?
C9 C8 C13 120.5(13) . . ?
C9 C8 S2 121.2(13) . . ?
C13 C8 S2 118.0(12) . . ?
C8 C9 C10 118.8(14) . . ?
C11 C10 C9 121.9(14) . . ?
C10 C11 C12 117.6(13) . . ?
C10 C11 C14 120.1(15) . . ?
C12 C11 C14 121.3(15) . . ?
C11 C12 C13 122.1(14) . . ?
C12 C13 C8 118.6(13) . . ?
O14X S2X O13X 115.1(12) . . ?
O14X S2X O15X 111.5(12) . . ?
O13X S2X O15X 111.8(11) . . ?
O14X S2X C8X 106.0(11) . . ?
O13X S2X C8X 108.2(11) . . ?
O15X S2X C8X 103.3(10) . . ?
C9X C8X C13X 116.8(13) . . ?
C9X C8X S2X 124.5(13) . . ?
C13X C8X S2X 118.6(12) . . ?
C10X C9X C8X 121.1(15) . . ?
C11X C10X C9X 121.6(15) . . ?
C10X C11X C12X 117.5(14) . . ?
C10X C11X C14X 122.6(16) . . ?
C12X C11X C14X 119.9(16) . . ?
C11X C12X C13X 122.2(14) . . ?
C12X C13X C8X 120.5(14) . . ?
O16 S3 O18 114.0(6) . . ?
O16 S3 O17 111.9(5) . . ?
O18 S3 O17 110.9(4) . . ?
O16 S3 C15 106.3(5) . . ?
O18 S3 C15 107.6(4) . . ?
O17 S3 C15 105.5(5) . . ?
C16 C15 C16X 37.0(8) . . ?
C16 C15 C20 118.4(11) . . ?
C16X C15 C20 99.1(11) . . ?
C16 C15 C20X 100.2(12) . . ?
C16X C15 C20X 116.6(11) . . ?
C20 C15 C20X 55.3(13) . . ?
C16 C15 S3 120.7(8) . . ?
C16X C15 S3 123.9(9) . . ?
C20 C15 S3 120.4(9) . . ?
C20X C15 S3 118.3(8) . . ?
C15 C16 C17 120.8(13) . . ?
C18 C17 C16 122.3(13) . . ?
C17X C18 C17 34.1(9) . . ?
C17X C18 C19X 118.8(11) . . ?
C17 C18 C19X 100.6(12) . . ?
C17X C18 C19 100.4(14) . . ?
C17 C18 C19 116.2(11) . . ?
C19X C18 C19 57.0(14) . . ?
C17X C18 C21 119.9(10) . . ?
C17 C18 C21 120.0(11) . . ?
C19X C18 C21 119.5(11) . . ?
C19 C18 C21 122.6(10) . . ?
C20 C19 C18 121.0(12) . . ?
C19 C20 C15 118.9(13) . . ?
C15 C16X C17X 122.3(14) . . ?
C18 C17X C16X 120.3(14) . . ?
C18 C19X C20X 119.8(13) . . ?
C19X C20X C15 120.1(13) . . ?
O19X S4 O21 127(2) . . ?
O19X S4 O21X 116.7(14) . . ?
O21 S4 O21X 23.0(14) . . ?
O19X S4 O20 73.8(13) . . ?
O21 S4 O20 117.1(14) . . ?
O21X S4 O20 138.3(14) . . ?
O19X S4 O19 36.1(14) . . ?
O21 S4 O19 107.3(16) . . ?
O21X S4 O19 88.4(17) . . ?
O20 S4 O19 109.9(15) . . ?
O19X S4 O20X 126.6(14) . . ?
O21 S4 O20X 73.8(13) . . ?
O21X S4 O20X 96.2(11) . . ?
O20 S4 O20X 54.6(11) . . ?
O19 S4 O20X 159.2(16) . . ?
O19X S4 C22 108.9(12) . . ?
O21 S4 C22 113.0(13) . . ?
O21X S4 C22 103.3(11) . . ?
O20 S4 C22 111.0(7) . . ?
O19 S4 C22 96.3(14) . . ?
O20X S4 C22 102.2(7) . . ?
C27X C22 C23 109.9(12) . . ?
C27X C22 C27 32.0(10) . . ?
C23 C22 C27 118.0(11) . . ?
C27X C22 C23X 118.3(12) . . ?
C23 C22 C23X 28.9(10) . . ?
C27 C22 C23X 109.2(12) . . ?
C27X C22 S4 121.7(9) . . ?
C23 C22 S4 119.9(10) . . ?
C27 C22 S4 122.0(9) . . ?
C23X C22 S4 119.9(10) . . ?
C24 C23 C22 120.7(14) . . ?
C25 C24 C23 121.5(14) . . ?
C24X C25 C24 27.8(11) . . ?
C24X C25 C26 109.4(12) . . ?
C24 C25 C26 117.6(12) . . ?
C24X C25 C26X 117.0(12) . . ?
C24 C25 C26X 107.2(14) . . ?
C26 C25 C26X 35.2(11) . . ?
C24X C25 C28 120.9(11) . . ?
C24 C25 C28 119.2(11) . . ?
C26 C25 C28 123.2(11) . . ?
C26X C25 C28 121.3(11) . . ?
C25 C26 C27 122.2(13) . . ?
C26 C27 C22 119.8(12) . . ?
C24X C23X C22 119.8(15) . . ?
C25 C24X C23X 122.2(15) . . ?
C25 C26X C27X 121.9(14) . . ?
C26X C27X C22 120.0(14) . . ?

loop_
_geom_bond_atom_site_label_1
_geom_bond_atom_site_label_2
_geom_bond_distance
_geom_bond_site_symmetry_2
_geom_bond_publ_flag
W1 O3 2.163(5) . ?
W1 O2 2.174(6) . ?
W1 O1 2.198(5) . ?
W1 Se4 2.4095(8) . ?
W1 Se2 2.4161(8) . ?
W1 Se1 2.4664(8) . ?
W1 W2 2.7661(5) . ?
W1 W3 2.7708(5) . ?
W2 O4 2.159(5) . ?
W2 O6 2.190(5) . ?
W2 O5 2.201(5) . ?
W2 Se3 2.4045(9) . ?
W2 Se2 2.4255(8) . ?
W2 Se1 2.4673(9) . ?
W2 W3 2.7540(5) . ?
W3 O9 2.155(6) . ?
W3 O7 2.155(7) . ?
W3 O8 2.295(6) . ?
W3 Se3 2.4130(10) . ?
W3 Se4 2.4201(8) . ?
W3 Se1 2.4843(10) . ?
S1 O10 1.449(6) . ?
S1 O11 1.450(6) . ?
S1 O12 1.467(5) . ?
S1 C1 1.771(8) . ?
C1 C2X 1.345(12) . ?
C1 C6 1.347(12) . ?
C1 C2 1.395(12) . ?
C1 C6X 1.403(12) . ?
C2 C3 1.393(13) . ?
C3 C4 1.387(12) . ?
C4 C5 1.335(12) . ?
C4 C3X 1.343(12) . ?
C4 C5X 1.385(13) . ?
C4 C7 1.494(11) . ?
C5 C6 1.376(13) . ?
C2X C3X 1.372(13) . ?
C5X C6X 1.393(14) . ?
S2 O14 1.453(10) . ?
S2 O15 1.465(11) . ?
S2 O13 1.474(14) . ?
S2 C8 1.750(12) . ?
C8 C9 1.373(13) . ?
C8 C13 1.375(13) . ?
C9 C10 1.375(13) . ?
C10 C11 1.364(13) . ?
C11 C12 1.365(13) . ?
C11 C14 1.501(14) . ?
C12 C13 1.372(13) . ?
S2X O14X 1.441(12) . ?
S2X O13X 1.446(13) . ?
S2X O15X 1.472(12) . ?
S2X C8X 1.779(13) . ?
C8X C9X 1.387(13) . ?
C8X C13X 1.388(13) . ?
C9X C10X 1.375(14) . ?
C10X C11X 1.363(13) . ?
C11X C12X 1.365(13) . ?
C11X C14X 1.498(15) . ?
C12X C13X 1.374(13) . ?
S3 O16 1.419(9) . ?
S3 O18 1.449(7) . ?
S3 O17 1.478(8) . ?
S3 C15 1.744(10) . ?
C15 C16 1.355(12) . ?
C15 C16X 1.359(12) . ?
C15 C20 1.396(12) . ?
C15 C20X 1.410(13) . ?
C16 C17 1.362(13) . ?
C17 C18 1.359(12) . ?
C18 C17X 1.347(13) . ?
C18 C19X 1.376(12) . ?
C18 C19 1.392(13) . ?
C18 C21 1.502(12) . ?
C19 C20 1.390(14) . ?
C16X C17X 1.374(14) . ?
C19X C20X 1.391(14) . ?
S4 O19X 1.403(18) . ?
S4 O21 1.414(15) . ?
S4 O21X 1.463(13) . ?
S4 O20 1.486(18) . ?
S4 O19 1.496(19) . ?
S4 O20X 1.500(19) . ?
S4 C22 1.728(10) . ?
C22 C27X 1.373(12) . ?
C22 C23 1.374(13) . ?
C22 C27 1.380(12) . ?
C22 C23X 1.383(13) . ?
C23 C24 1.371(14) . ?
C24 C25 1.361(13) . ?
C25 C24X 1.359(13) . ?
C25 C26 1.364(12) . ?
C25 C26X 1.364(12) . ?
C25 C28 1.499(12) . ?
C26 C27 1.370(13) . ?
C23X C24X 1.373(14) . ?
C26X C27X 1.369(13) . ?
